data_2217107
loop_
_publ_author_name
'Yuan-Xing Wang'
'Chong-Bo Liu'
'Zhi-Jie Fang'
'Ming-Yong Xie'
'Xiao-Bo Hu'

_publ_section_title
;
 2,3:6,7-Bis(methylenedioxy)phenanthrene
;
_journal_coeditor_code HJ2009
_journal_issue 1
_journal_name_full 'Acta Crystallographica Section E'
_journal_page_first o276
_journal_page_last o276
_journal_paper_doi 10.1107/S1600536807065592
_journal_volume 64
_journal_year 2008
_chemical_formula_iupac 'C16 H10 O4'
_chemical_formula_moiety 'C16 H10 O4'
_chemical_formula_sum 'C16 H10 O4'
_chemical_formula_weight 266.24
_chemical_name_systematic
;
2,3:6,7-Bis(methylenedioxy)phenanthrene
;
_space_group_IT_number 2
_symmetry_cell_setting triclinic
_symmetry_space_group_name_Hall '-P 1'
_symmetry_space_group_name_H-M 'P -1'
_atom_sites_solution_hydrogens geom
_atom_sites_solution_primary direct
_atom_sites_solution_secondary difmap
_audit_creation_method SHELXL97
_cell_angle_alpha 75.084(3)
_cell_angle_beta 77.118(3)
_cell_angle_gamma 86.460(4)
_cell_formula_units_Z 2
_cell_length_a 6.862(2)
_cell_length_b 7.775(2)
_cell_length_c 11.495(3)
_cell_measurement_reflns_used 1555
_cell_measurement_temperature 293(2)
_cell_measurement_theta_max 28.23
_cell_measurement_theta_min 2.71
_cell_volume 577.7(3)
_computing_cell_refinement 'SAINT (Bruker, 1998)'
_computing_data_collection 'SMART (Bruker, 1998)'
_computing_data_reduction 'SAINT (Bruker, 1998)'
_computing_molecular_graphics 'SHELXTL (Bruker, 1998)'
_computing_publication_material 'SHELXTL (Bruker, 1998)'
_computing_structure_refinement 'SHELXL97 (Sheldrick, 1997)'
_computing_structure_solution 'SHELXS97 (Sheldrick, 1997)'
_diffrn_ambient_temperature 293(2)
_diffrn_measured_fraction_theta_full 0.990
_diffrn_measured_fraction_theta_max 0.990
_diffrn_measurement_device_type 'Bruker SMART CCD'
_diffrn_measurement_method '\f and \w'
_diffrn_radiation_monochromator graphite
_diffrn_radiation_source 'fine-focus sealed tube'
_diffrn_radiation_type MoK\a
_diffrn_radiation_wavelength 0.71073
_diffrn_reflns_av_R_equivalents 0.0238
_diffrn_reflns_av_sigmaI/netI 0.0303
_diffrn_reflns_limit_h_max 7
_diffrn_reflns_limit_h_min -8
_diffrn_reflns_limit_k_max 9
_diffrn_reflns_limit_k_min -9
_diffrn_reflns_limit_l_max 13
_diffrn_reflns_limit_l_min -13
_diffrn_reflns_number 4267
_diffrn_reflns_theta_full 25.50
_diffrn_reflns_theta_max 25.50
_diffrn_reflns_theta_min 2.71
_diffrn_standards_decay_% 0
_diffrn_standards_interval_count 0
_diffrn_standards_number 0
_exptl_absorpt_coefficient_mu 0.111
_exptl_absorpt_correction_T_max 0.9725
_exptl_absorpt_correction_T_min 0.9630
_exptl_absorpt_correction_type multi-scan
_exptl_absorpt_process_details '(SADABS; Sheldrick, 1996)'
_exptl_crystal_colour yellow
_exptl_crystal_density_diffrn 1.531
_exptl_crystal_density_method 'not measured'
_exptl_crystal_description block
_exptl_crystal_F_000 276
_exptl_crystal_size_max 0.34
_exptl_crystal_size_mid 0.30
_exptl_crystal_size_min 0.25
_refine_diff_density_max 0.172
_refine_diff_density_min -0.265
_refine_ls_extinction_method none
_refine_ls_goodness_of_fit_ref 1.037
_refine_ls_hydrogen_treatment constr
_refine_ls_matrix_type full
_refine_ls_number_parameters 181
_refine_ls_number_reflns 2126
_refine_ls_number_restraints 0
_refine_ls_restrained_S_all 1.037
_refine_ls_R_factor_all 0.0635
_refine_ls_R_factor_gt 0.0451
_refine_ls_shift/su_max 0.000
_refine_ls_shift/su_mean 0.000
_refine_ls_structure_factor_coef Fsqd
_refine_ls_weighting_details 'calc w = 1/[\s^2^(Fo^2^)+(0.0713P)^2^+0.0394P] where P=(Fo^2^+2Fc^2^)/3'
_refine_ls_weighting_scheme calc
_refine_ls_wR_factor_gt 0.1101
_refine_ls_wR_factor_ref 0.1258
_reflns_number_gt 1543
_reflns_number_total 2126
_reflns_threshold_expression I>2\s(I)
_cod_data_source_file hj2009.cif
_cod_data_source_block I
_cod_original_sg_symbol_Hall '-p 1'
_cod_original_sg_symbol_H-M P-1
_cod_database_code 2217107
_cod_database_fobs_code 2217107

loop_
_symmetry_equiv_pos_as_xyz
'x, y, z'
'-x, -y, -z'

loop_
_atom_site_type_symbol
_atom_site_label
_atom_site_fract_x
_atom_site_fract_y
_atom_site_fract_z
_atom_site_U_iso_or_equiv
_atom_site_adp_type
_atom_site_calc_flag
_atom_site_refinement_flags
_atom_site_occupancy
O O1 0.98631(17) 0.29142(18) 0.28720(11) 0.0600(4) Uani d . 1
O O2 0.76359(19) 0.46464(18) 0.18194(11) 0.0593(4) Uani d . 1
O O3 0.60609(18) -0.23746(17) 0.93565(11) 0.0600(4) Uani d . 1
O O4 0.27411(19) -0.20727(18) 1.02816(11) 0.0635(4) Uani d . 1
C C1 0.7991(2) 0.2792(2) 0.36405(16) 0.0419(4) Uani d . 1
C C2 0.6664(2) 0.3858(2) 0.30069(15) 0.0431(4) Uani d . 1
C C3 0.4708(2) 0.3990(2) 0.35505(15) 0.0440(4) Uani d . 1
H H3 0.3823 0.4701 0.3126 0.053 Uiso calc R 1
C C4 0.4065(2) 0.3002(2) 0.47905(15) 0.0386(4) Uani d . 1
C C5 0.2024(2) 0.3094(2) 0.53970(16) 0.0455(4) Uani d . 1
H H5 0.1136 0.3796 0.4970 0.055 Uiso calc R 1
C C6 0.1352(2) 0.2188(2) 0.65725(16) 0.0461(4) Uani d . 1
H H6 0.0013 0.2291 0.6942 0.055 Uiso calc R 1
C C7 0.2640(2) 0.1071(2) 0.72689(15) 0.0399(4) Uani d . 1
C C8 0.1875(3) 0.0104(2) 0.84929(16) 0.0481(5) Uani d . 1
H H8 0.0540 0.0210 0.8869 0.058 Uiso calc R 1
C C9 0.3135(3) -0.0980(2) 0.91036(16) 0.0459(4) Uani d . 1
C C10 0.5148(2) -0.1147(2) 0.85469(16) 0.0424(4) Uani d . 1
C C11 0.5953(2) -0.0243(2) 0.73845(14) 0.0398(4) Uani d . 1
H H11 0.7298 -0.0374 0.7040 0.048 Uiso calc R 1
C C12 0.4690(2) 0.0916(2) 0.66999(14) 0.0359(4) Uani d . 1
C C13 0.5411(2) 0.1911(2) 0.54379(14) 0.0356(4) Uani d . 1
C C14 0.7449(2) 0.1829(2) 0.48162(15) 0.0403(4) Uani d . 1
H H14 0.8375 0.1130 0.5211 0.048 Uiso calc R 1
C C15 0.9666(3) 0.4100(3) 0.17378(17) 0.0599(5) Uani d . 1
H H15A 1.0083 0.3512 0.1073 0.072 Uiso calc R 1
H H15B 1.0511 0.5130 0.1564 0.072 Uiso calc R 1
C C16 0.4614(3) -0.2862(2) 1.04828(16) 0.0522(5) Uani d . 1
H H16A 0.5025 -0.2446 1.1118 0.063 Uiso calc R 1
H H16B 0.4489 -0.4147 1.0753 0.063 Uiso calc R 1

loop_
_atom_site_aniso_label
_atom_site_aniso_U_11
_atom_site_aniso_U_22
_atom_site_aniso_U_33
_atom_site_aniso_U_12
_atom_site_aniso_U_13
_atom_site_aniso_U_23
O1 0.0334(7) 0.0854(9) 0.0466(8) 0.0035(6) 0.0006(5) 0.0004(7)
O2 0.0483(8) 0.0723(9) 0.0444(8) 0.0037(6) -0.0038(6) 0.0023(6)
O3 0.0475(8) 0.0713(9) 0.0447(8) 0.0138(6) -0.0030(6) 0.0055(6)
O4 0.0509(8) 0.0801(9) 0.0424(8) 0.0079(7) 0.0017(6) 0.0029(7)
C1 0.0294(8) 0.0502(10) 0.0448(10) -0.0010(7) -0.0045(7) -0.0120(8)
C2 0.0419(10) 0.0460(10) 0.0395(10) -0.0014(7) -0.0081(8) -0.0073(8)
C3 0.0399(10) 0.0484(10) 0.0439(10) 0.0062(7) -0.0146(8) -0.0085(8)
C4 0.0327(9) 0.0420(9) 0.0442(10) 0.0031(7) -0.0102(7) -0.0154(7)
C5 0.0340(9) 0.0530(10) 0.0517(11) 0.0112(7) -0.0147(8) -0.0149(8)
C6 0.0283(8) 0.0606(11) 0.0507(11) 0.0081(8) -0.0058(7) -0.0204(9)
C7 0.0326(9) 0.0474(9) 0.0413(10) 0.0030(7) -0.0061(7) -0.0165(7)
C8 0.0333(9) 0.0626(11) 0.0445(10) 0.0037(8) 0.0007(7) -0.0153(9)
C9 0.0431(10) 0.0518(10) 0.0402(10) 0.0001(8) -0.0028(7) -0.0121(8)
C10 0.0397(9) 0.0443(9) 0.0420(10) 0.0051(7) -0.0098(7) -0.0088(7)
C11 0.0305(8) 0.0465(9) 0.0397(9) 0.0033(7) -0.0026(7) -0.0110(7)
C12 0.0310(8) 0.0390(8) 0.0403(9) 0.0019(7) -0.0074(7) -0.0152(7)
C13 0.0308(8) 0.0389(9) 0.0398(9) 0.0013(7) -0.0093(7) -0.0135(7)
C14 0.0286(8) 0.0483(10) 0.0433(10) 0.0031(7) -0.0092(7) -0.0094(8)
C15 0.0429(11) 0.0717(13) 0.0524(12) -0.0024(9) -0.0011(9) -0.0005(10)
C16 0.0535(11) 0.0535(11) 0.0422(10) 0.0043(8) -0.0037(8) -0.0059(8)

loop_
_atom_type_symbol
_atom_type_description
_atom_type_scat_dispersion_real
_atom_type_scat_dispersion_imag
_atom_type_scat_source
C C 0.0033 0.0016 'International Tables Vol C Tables 4.2.6.8 and 6.1.1.4'
H H 0.0000 0.0000 'International Tables Vol C Tables 4.2.6.8 and 6.1.1.4'
O O 0.0106 0.0060 'International Tables Vol C Tables 4.2.6.8 and 6.1.1.4'

loop_
_geom_angle_atom_site_label_1
_geom_angle_atom_site_label_2
_geom_angle_atom_site_label_3
_geom_angle
C1 O1 C15 106.30(13)
C2 O2 C15 105.66(13)
C10 O3 C16 106.44(13)
C9 O4 C16 105.87(13)
C14 C1 O1 127.84(15)
C14 C1 C2 123.24(15)
O1 C1 C2 108.91(15)
C3 C2 O2 128.62(16)
C3 C2 C1 121.32(16)
O2 C2 C1 110.05(14)
C2 C3 C4 117.53(16)
C2 C3 H3 121.2
C4 C3 H3 121.2
C13 C4 C3 121.32(15)
C13 C4 C5 119.18(15)
C3 C4 C5 119.50(15)
C6 C5 C4 121.52(16)
C6 C5 H5 119.2
C4 C5 H5 119.2
C5 C6 C7 121.71(15)
C5 C6 H6 119.1
C7 C6 H6 119.1
C8 C7 C12 120.73(15)
C8 C7 C6 120.27(15)
C12 C7 C6 118.99(15)
C9 C8 C7 118.20(16)
C9 C8 H8 120.9
C7 C8 H8 120.9
C8 C9 O4 128.98(16)
C8 C9 C10 121.33(17)
O4 C9 C10 109.68(15)
C11 C10 O3 128.20(15)
C11 C10 C9 122.71(16)
O3 C10 C9 109.07(15)
C10 C11 C12 118.25(15)
C10 C11 H11 120.9
C12 C11 H11 120.9
C11 C12 C7 118.78(15)
C11 C12 C13 122.16(14)
C7 C12 C13 119.06(15)
C4 C13 C14 118.50(15)
C4 C13 C12 119.54(14)
C14 C13 C12 121.96(14)
C1 C14 C13 118.09(15)
C1 C14 H14 121.0
C13 C14 H14 121.0
O1 C15 O2 109.01(14)
O1 C15 H15A 109.9
O2 C15 H15A 109.9
O1 C15 H15B 109.9
O2 C15 H15B 109.9
H15A C15 H15B 108.3
O3 C16 O4 108.43(14)
O3 C16 H16A 110.0
O4 C16 H16A 110.0
O3 C16 H16B 110.0
O4 C16 H16B 110.0
H16A C16 H16B 108.4

loop_
_geom_bond_atom_site_label_1
_geom_bond_atom_site_label_2
_geom_bond_distance
O1 C1 1.3804(19)
O1 C15 1.419(2)
O2 C2 1.3776(19)
O2 C15 1.421(2)
O3 C10 1.378(2)
O3 C16 1.423(2)
O4 C9 1.379(2)
O4 C16 1.430(2)
C1 C14 1.347(2)
C1 C2 1.392(2)
C2 C3 1.358(2)
C3 C4 1.419(2)
C3 H3 0.9300
C4 C13 1.418(2)
C4 C5 1.425(2)
C5 C6 1.344(2)
C5 H5 0.9300
C6 C7 1.428(2)
C6 H6 0.9300
C7 C8 1.413(2)
C7 C12 1.425(2)
C8 C9 1.352(2)
C8 H8 0.9300
C9 C10 1.400(2)
C10 C11 1.349(2)
C11 C12 1.423(2)
C11 H11 0.9300
C12 C13 1.448(2)
C13 C14 1.427(2)
C14 H14 0.9300
C15 H15A 0.9700
C15 H15B 0.9700
C16 H16A 0.9700
C16 H16B 0.9700

loop_
_geom_hbond_atom_site_label_D
_geom_hbond_atom_site_label_H
_geom_hbond_atom_site_label_A
_geom_hbond_site_symmetry_A
_geom_hbond_distance_DH
_geom_hbond_distance_HA
_geom_hbond_distance_DA
_geom_hbond_angle_DHA
_geom_hbond_publ_flag
C11 H11 O1 2_756 0.93 2.686 3.442(3) 138.8 yes

loop_
_geom_torsion_atom_site_label_1
_geom_torsion_atom_site_label_2
_geom_torsion_atom_site_label_3
_geom_torsion_atom_site_label_4
_geom_torsion
C15 O1 C1 C14 -179.56(17)
C15 O1 C1 C2 0.33(19)
C15 O2 C2 C3 178.81(18)
C15 O2 C2 C1 -2.50(19)
C14 C1 C2 C3 0.1(3)
O1 C1 C2 C3 -179.80(14)
C14 C1 C2 O2 -178.70(15)
O1 C1 C2 O2 1.40(19)
O2 C2 C3 C4 178.62(15)
C1 C2 C3 C4 0.1(2)
C2 C3 C4 C13 -0.2(2)
C2 C3 C4 C5 -179.74(14)
C13 C4 C5 C6 0.8(2)
C3 C4 C5 C6 -179.66(16)
C4 C5 C6 C7 -0.8(3)
C5 C6 C7 C8 -178.48(16)
C5 C6 C7 C12 0.0(2)
C12 C7 C8 C9 -0.5(3)
C6 C7 C8 C9 177.93(16)
C7 C8 C9 O4 -178.66(16)
C7 C8 C9 C10 0.1(3)
C16 O4 C9 C8 -177.63(18)
C16 O4 C9 C10 3.49(19)
C16 O3 C10 C11 176.67(17)
C16 O3 C10 C9 -5.13(19)
C8 C9 C10 C11 0.4(3)
O4 C9 C10 C11 179.36(14)
C8 C9 C10 O3 -177.95(16)
O4 C9 C10 O3 1.0(2)
O3 C10 C11 C12 177.57(15)
C9 C10 C11 C12 -0.4(3)
C10 C11 C12 C7 0.0(2)
C10 C11 C12 C13 -178.68(14)
C8 C7 C12 C11 0.5(2)
C6 C7 C12 C11 -178.00(14)
C8 C7 C12 C13 179.20(14)
C6 C7 C12 C13 0.7(2)
C3 C4 C13 C14 0.3(2)
C5 C4 C13 C14 179.76(13)
C3 C4 C13 C12 -179.58(14)
C5 C4 C13 C12 -0.1(2)
C11 C12 C13 C4 178.00(14)
C7 C12 C13 C4 -0.7(2)
C11 C12 C13 C14 -1.8(2)
C7 C12 C13 C14 179.49(13)
O1 C1 C14 C13 179.80(15)
C2 C1 C14 C13 -0.1(3)
C4 C13 C14 C1 -0.1(2)
C12 C13 C14 C1 179.74(14)
C1 O1 C15 O2 -1.9(2)
C2 O2 C15 O1 2.7(2)
C10 O3 C16 O4 7.28(19)
C9 O4 C16 O3 -6.63(19)

loop_
_cod_related_entry_id
_cod_related_entry_database
_cod_related_entry_code
1 ChemSpider 21119620
